data_4080505
loop_
_publ_author_name
'Addy, David A.'
'Bates, Joshua I.'
'Kelly, Michael J.'
'Riddlestone, Ian M.'
'Aldridge, Simon'

_publ_section_title
;
 Aminoborane \s Complexes: Significance of Hydride Co-ligands in Dynamic
 Processes and Dehydrogenative Borylene Formation
;
_journal_issue 6
_journal_name_full Organometallics
_journal_page_first 1583
_journal_paper_doi 10.1021/om400040q
_journal_volume 32
_journal_year 2013
_chemical_formula_moiety 'C32 H12 B F24, C23 H36 P Ru, 1.0(C3 H6), 2.0(C H2)'
_chemical_formula_sum 'C60 H58 B F24 P Ru'
_chemical_formula_weight 1377.93
_space_group_IT_number 15
_symmetry_cell_setting monoclinic
_symmetry_space_group_name_Hall '-C 2yc'
_symmetry_space_group_name_H-M 'C 1 2/c 1'
_atom_sites_solution_hydrogens geom
_atom_sites_solution_primary direct
_cell_angle_alpha 90
_cell_angle_beta 94.5427(3)
_cell_angle_gamma 90
_cell_formula_units_Z 8
_cell_length_a 18.97170(10)
_cell_length_b 17.27170(10)
_cell_length_c 36.3666(3)
_cell_measurement_reflns_used 13542
_cell_measurement_temperature 150
_cell_measurement_theta_max 27
_cell_measurement_theta_min 5
_cell_volume 11878.94(14)
_computing_cell_refinement 'DENZO/SCALEPACK (Otwinowski & Minor, 1997)'
_computing_data_collection 'COLLECT (Nonius, 2001).'
_computing_data_reduction 'DENZO/SCALEPACK (Otwinowski & Minor, 1997)'
_computing_molecular_graphics 'CAMERON (Watkin et al., 1996)'
_computing_publication_material 'CRYSTALS (Betteridge et al., 2003)'
_computing_structure_refinement 'CRYSTALS (Betteridge et al., 2003)'
_computing_structure_solution 'USER DEFINED STRUCTURE SOLUTION'
_diffrn_ambient_temperature 150
_diffrn_measured_fraction_theta_full 0.990
_diffrn_measured_fraction_theta_max 0.989
_diffrn_measurement_device Area
_diffrn_measurement_device_type 'Nonius KappaCCD'
_diffrn_measurement_method \w
_diffrn_radiation_monochromator graphite
_diffrn_radiation_type 'Mo K\a'
_diffrn_radiation_wavelength 0.71073
_diffrn_reflns_av_R_equivalents 0.000
_diffrn_reflns_limit_h_max 24
_diffrn_reflns_limit_h_min -24
_diffrn_reflns_limit_k_max 21
_diffrn_reflns_limit_k_min -22
_diffrn_reflns_limit_l_max 47
_diffrn_reflns_limit_l_min -47
_diffrn_reflns_number 78601
_diffrn_reflns_theta_full 26.669
_diffrn_reflns_theta_max 27.494
_diffrn_reflns_theta_min 5.119
_diffrn_standards_number 0
_exptl_absorpt_coefficient_mu 0.405
_exptl_absorpt_correction_T_max 0.98
_exptl_absorpt_correction_T_min 0.91
_exptl_absorpt_correction_type multi-scan
_exptl_absorpt_process_details 'DENZO/SCALEPACK (Otwinowski & Minor, 1997)'
_exptl_crystal_colour yellow
_exptl_crystal_density_diffrn 1.541
_exptl_crystal_density_method 'not measured'
_exptl_crystal_description plate
_exptl_crystal_F_000 5583.999
_exptl_crystal_size_max 0.300
_exptl_crystal_size_mid 0.200
_exptl_crystal_size_min 0.060
_refine_diff_density_max 1.88
_refine_diff_density_min -1.68
_refine_ls_extinction_method None
_refine_ls_goodness_of_fit_ref 0.9280
_refine_ls_hydrogen_treatment none
_refine_ls_matrix_type full
_refine_ls_number_parameters 1000
_refine_ls_number_reflns 13517
_refine_ls_number_restraints 1160
_refine_ls_R_factor_all 0.1168
_refine_ls_R_factor_gt 0.0733
_refine_ls_shift/su_max 0.0528527
_refine_ls_shift/su_mean 0.0010718
_refine_ls_structure_factor_coef Fsqd
_refine_ls_weighting_details
;
 Method= Modified Sheldrick 
 w=1/[\s^2^(F^2^) + ( 0.08P)^2^ +*****P] 
 ,where P=(max(Fo^2^,0) + 2Fc^2^)/3 
;
_refine_ls_weighting_scheme calc
_refine_ls_wR_factor_all 0.1915
_refine_ls_wR_factor_gt 0.1694
_refine_ls_wR_factor_ref 0.1915
_reflns_limit_h_max 24
_reflns_limit_h_min -24
_reflns_limit_k_max 22
_reflns_limit_k_min 0
_reflns_limit_l_max 47
_reflns_limit_l_min 0
_reflns_number_gt 8853
_reflns_number_total 13517
_reflns_threshold_expression I>2.0\s(I)
_oxford_diffrn_Wilson_B_factor 2.48
_oxford_diffrn_Wilson_scale 250.60
_oxford_refine_ls_r_factor_ref 0.1168
_oxford_refine_ls_scale 0.07463(2)
_oxford_reflns_number_all 13517
_oxford_reflns_threshold_expression_ref I>-3.0\s(I)
_cod_data_source_file om400040q_si_002.cif
_cod_data_source_block allyl
_cod_original_sg_symbol_H-M 'C 2/c '
_cod_database_code 4080505

loop_
_symmetry_equiv_pos_as_xyz
x,y,z
-x,-y,-z
x+1/2,y+1/2,z
-x+1/2,-y+1/2,-z
x,-y,z+1/2
-x,y,-z+1/2
x+1/2,-y+1/2,z+1/2
-x+1/2,y+1/2,-z+1/2

loop_
_atom_site_label
_atom_site_type_symbol
_atom_site_fract_x
_atom_site_fract_y
_atom_site_fract_z
_atom_site_U_iso_or_equiv
_atom_site_occupancy
_atom_site_adp_type
_atom_site_refinement_flags_posn
_atom_site_disorder_assembly
_atom_site_disorder_group
C800 C 0.16668(16) 0.14178(18) 0.67867(10) 0.0556 0.8870 Uani D 6 1
C801 C 0.1212(3) 0.0926(3) 0.70084(13) 0.0549 0.8870 Uani D 6 1
C802 C 0.0852(3) 0.1359(4) 0.73001(17) 0.0744 0.8870 Uani D 6 1
C803 C 0.1409(4) 0.1828(4) 0.75220(11) 0.0726 0.8870 Uani D 6 1
C804 C 0.1873(3) 0.2348(3) 0.72990(16) 0.0687 0.8870 Uani D 6 1
C805 C 0.2180(2) 0.1852(4) 0.70100(13) 0.0639 0.8870 Uani D 6 1
C810 C 0.1652(6) 0.1512(6) 0.6766(3) 0.0379 0.1130 Uani D 6 2
C811 C 0.1664(17) 0.1088(9) 0.7114(3) 0.0421 0.1130 Uani D 6 2
C812 C 0.1251(19) 0.1474(14) 0.7405(5) 0.0372 0.1130 Uani D 6 2
C813 C 0.1492(16) 0.2320(13) 0.7439(5) 0.0361 0.1130 Uani D 6 2
C814 C 0.1482(18) 0.2774(10) 0.7078(6) 0.0391 0.1130 Uani D 6 2
C815 C 0.1886(14) 0.2314(7) 0.6813(5) 0.0351 0.1130 Uani D 6 2
C900 C 0.1136(3) 0.1335(3) 0.61232(16) 0.0361 0.1903 Uani D 5 1
C901 C 0.0543(4) 0.0716(5) 0.6104(2) 0.0400 0.4755 Uani D 5 1
C902 C -0.0145(4) 0.1080(7) 0.5930(3) 0.0389 0.2472 Uani D 5 1
C903 C -0.0028(5) 0.1335(6) 0.5542(2) 0.0499 0.4755 Uani D 5 1
C904 C 0.0529(5) 0.1969(5) 0.5556(3) 0.0535 0.4755 Uani D 5 1
C905 C 0.1243(4) 0.1630(6) 0.57316(19) 0.0521 0.4755 Uani D 5 1
C910 C 0.1235(2) 0.1037(2) 0.59906(10) 0.0391 0.8097 Uani D 5 2
C911 C 0.0541(3) 0.0673(4) 0.61019(16) 0.0447 0.5245 Uani D 5 2
C912 C -0.0013(3) 0.0659(3) 0.57554(18) 0.0490 0.7528 Uani D 5 2
C913 C -0.0138(3) 0.1493(4) 0.5618(2) 0.0363 0.5245 Uani D 5 2
C914 C 0.0559(4) 0.1837(4) 0.55082(17) 0.0290 0.5245 Uani D 5 2
C915 C 0.1095(3) 0.1860(3) 0.58550(18) 0.0286 0.5245 Uani D 5 2
C916 C 0.2809(3) 0.4834(3) 0.70530(13) 0.0328 1.0000 Uani . . .
C917 C 0.1497(2) 0.4905(3) 0.55756(14) 0.0327 1.0000 Uani . . .
C918 C 0.3534(2) 0.7457(2) 0.63561(12) 0.0250 1.0000 Uani . . .
C919 C 0.1554(3) 0.4952(4) 0.72163(15) 0.0476 1.0000 Uani . . .
C920 C 0.1593(2) 0.5548(3) 0.58037(13) 0.0301 1.0000 Uani . . .
C921 C 0.3035(2) 0.7187(2) 0.60829(12) 0.0217 1.0000 Uani . . .
C922 C 0.0252(3) 0.8288(3) 0.56827(14) 0.0375 1.0000 Uani . . .
C70 C 0.45603(17) 0.82586(19) 0.65917(8) 0.0465 1.0000 Uani D . .
F530 F 0.4328(5) 0.8280(5) 0.69238(18) 0.0569 0.3936 Uani D 4 1
F531 F 0.4800(4) 0.8970(3) 0.6529(2) 0.0436 0.3936 Uani D 4 1
F532 F 0.5126(4) 0.7804(4) 0.6619(2) 0.0657 0.3936 Uani D 4 1
F533 F 0.4229(3) 0.8602(3) 0.68571(14) 0.0573 0.6064 Uani D 4 2
F534 F 0.5045(3) 0.8756(3) 0.64981(19) 0.0684 0.6064 Uani D 4 2
F535 F 0.4915(3) 0.7667(3) 0.67528(16) 0.0601 0.6064 Uani D 4 2
F520 F 0.3689(3) 0.4406(3) 0.53155(16) 0.0685 0.6204 Uani D 3 1
F521 F 0.3551(3) 0.5420(3) 0.49947(16) 0.0682 0.6204 Uani D 3 1
F522 F 0.2957(3) 0.4421(3) 0.48439(14) 0.0603 0.6204 Uani D 3 1
F523 F 0.3847(3) 0.4832(5) 0.5298(2) 0.0621 0.3796 Uani D 3 2
F524 F 0.3227(5) 0.5337(5) 0.4853(2) 0.0624 0.3796 Uani D 3 2
F525 F 0.3107(5) 0.4151(4) 0.4979(2) 0.0625 0.3796 Uani D 3 2
F510 F 0.0290(4) 0.4815(5) 0.5712(3) 0.0647 0.3589 Uani D 2 1
F511 F 0.1002(5) 0.3865(5) 0.5798(3) 0.0810 0.3589 Uani D 2 1
F512 F 0.0542(5) 0.4142(6) 0.5266(2) 0.0799 0.3589 Uani D 2 1
F513 F 0.0446(3) 0.4550(3) 0.58485(14) 0.0668 0.6411 Uani D 2 2
F514 F 0.0873(3) 0.3721(3) 0.5514(2) 0.0914 0.6411 Uani D 2 2
F515 F 0.0387(3) 0.4718(4) 0.52701(15) 0.0824 0.6411 Uani D 2 2
F500 F 0.3738(3) 0.9104(3) 0.52656(13) 0.0570 0.6029 Uani D 1 1
F501 F 0.3073(3) 0.8232(4) 0.50469(15) 0.0837 0.6029 Uani D 1 1
F502 F 0.4160(4) 0.8042(4) 0.51069(16) 0.0776 0.6029 Uani D 1 1
F503 F 0.3056(4) 0.8771(5) 0.5186(2) 0.0704 0.3971 Uani D 1 2
F504 F 0.3602(5) 0.7785(4) 0.50246(17) 0.0590 0.3971 Uani D 1 2
F505 F 0.4152(4) 0.8778(5) 0.5195(2) 0.0798 0.3971 Uani D 1 2
Ru1 Ru 0.31039(2) 0.11672(2) 0.618438(12) 0.0329 1.0000 Uani . . .
P2 P 0.19667(6) 0.09829(7) 0.63678(3) 0.0316 1.0000 Uani D . .
C9 C 0.2036(3) -0.0068(3) 0.64394(14) 0.0372 1.0000 Uani . . .
C10 C 0.2648(3) -0.0172(3) 0.67324(16) 0.0431 1.0000 Uani . . .
C11 C 0.3308(3) 0.0197(3) 0.65964(16) 0.0415 1.0000 Uani . . .
C12 C 0.3485(3) 0.0030(3) 0.62364(17) 0.0440 1.0000 Uani . . .
C13 C 0.2916(3) -0.0051(3) 0.59634(17) 0.0467 1.0000 Uani . . .
C14 C 0.2238(3) -0.0415(3) 0.60757(17) 0.0496 1.0000 Uani . . .
C21 C 0.3764(3) 0.2152(3) 0.64260(15) 0.0368 1.0000 Uani . . .
C22 C 0.3254(3) 0.2465(3) 0.61578(15) 0.0385 1.0000 Uani . . .
C23 C 0.3358(3) 0.2129(3) 0.58122(15) 0.0462 1.0000 Uani . . .
C24 C 0.3953(3) 0.1610(3) 0.58590(15) 0.0436 1.0000 Uani . . .
C25 C 0.4199(2) 0.1629(3) 0.62355(14) 0.0362 1.0000 Uani . . .
C26 C 0.4851(3) 0.1232(4) 0.64102(19) 0.0535 1.0000 Uani . . .
C27 C 0.4271(4) 0.1171(5) 0.55567(19) 0.0702 1.0000 Uani . . .
C28 C 0.2999(4) 0.2378(4) 0.54460(18) 0.0736 1.0000 Uani . . .
C29 C 0.2762(3) 0.3133(3) 0.6219(2) 0.0624 1.0000 Uani . . .
C30 C 0.3915(3) 0.2387(4) 0.68195(16) 0.0503 1.0000 Uani . . .
F31 F 0.41461(19) 0.4247(2) 0.71684(10) 0.0682 1.0000 Uani . . .
C32 C 0.4051(3) 0.4711(3) 0.68817(14) 0.0370 1.0000 Uani . . .
F33 F 0.45735(17) 0.5234(2) 0.69118(12) 0.0689 1.0000 Uani . . .
F34 F 0.41834(19) 0.4289(2) 0.65874(10) 0.0661 1.0000 Uani . . .
C35 C 0.3338(2) 0.5081(3) 0.68399(13) 0.0294 1.0000 Uani . . .
C36 C 0.3217(2) 0.5658(3) 0.65780(12) 0.0263 1.0000 Uani . . .
C37 C 0.2560(2) 0.6026(2) 0.65147(11) 0.0231 1.0000 Uani . . .
C38 C 0.2035(2) 0.5766(3) 0.67357(12) 0.0268 1.0000 Uani . . .
C39 C 0.2151(2) 0.5189(3) 0.69968(13) 0.0318 1.0000 Uani . . .
F42 F 0.0972(2) 0.4806(4) 0.70128(11) 0.1008 1.0000 Uani . . .
F43 F 0.1695(2) 0.4361(2) 0.74386(10) 0.0710 1.0000 Uani . . .
F44 F 0.1385(2) 0.5518(3) 0.74460(13) 0.0858 1.0000 Uani . . .
B45 B 0.2388(3) 0.6598(3) 0.61626(13) 0.0230 1.0000 Uani . . .
C46 C 0.2228(2) 0.5966(2) 0.58300(12) 0.0226 1.0000 Uani . . .
C47 C 0.2746(2) 0.5712(2) 0.56043(12) 0.0245 1.0000 Uani . . .
C48 C 0.2637(2) 0.5082(3) 0.53699(12) 0.0263 1.0000 Uani . . .
C49 C 0.2015(3) 0.4669(3) 0.53577(13) 0.0326 1.0000 Uani . . .
C52 C 0.08425(17) 0.4483(2) 0.55627(13) 0.0713 1.0000 Uani D . .
C56 C 0.32035(17) 0.4842(2) 0.51318(9) 0.0515 1.0000 Uani D . .
C62 C 0.4046(2) 0.8001(3) 0.62810(12) 0.0249 1.0000 Uani . . .
C63 C 0.4086(2) 0.8289(3) 0.59329(13) 0.0289 1.0000 Uani . . .
C64 C 0.3588(2) 0.8038(3) 0.56535(12) 0.0257 1.0000 Uani . . .
C65 C 0.3077(2) 0.7507(2) 0.57302(12) 0.0238 1.0000 Uani . . .
C66 C 0.3628(2) 0.8345(2) 0.52752(7) 0.0541 1.0000 Uani D . .
C74 C 0.1725(2) 0.7179(2) 0.62248(12) 0.0232 1.0000 Uani . . .
C75 C 0.1654(2) 0.7511(3) 0.65726(12) 0.0254 1.0000 Uani . . .
C76 C 0.1130(2) 0.8043(3) 0.66348(12) 0.0269 1.0000 Uani . . .
C77 C 0.0658(2) 0.8285(3) 0.63480(13) 0.0298 1.0000 Uani . . .
C78 C 0.0730(2) 0.7990(3) 0.60000(12) 0.0271 1.0000 Uani . . .
C79 C 0.1243(2) 0.7441(2) 0.59389(12) 0.0248 1.0000 Uani . . .
F81 F 0.0104(2) 0.7767(2) 0.54237(10) 0.0752 1.0000 Uani . . .
F82 F -0.03722(18) 0.8518(3) 0.57819(10) 0.0709 1.0000 Uani . . .
F83 F 0.0528(2) 0.8885(2) 0.55214(11) 0.0789 1.0000 Uani . . .
C84 C 0.1064(3) 0.8332(3) 0.70215(14) 0.0357 1.0000 Uani . . .
F85 F 0.0667(2) 0.8957(3) 0.70297(10) 0.0805 1.0000 Uani . . .
F86 F 0.0799(3) 0.7817(3) 0.72304(10) 0.0873 1.0000 Uani . . .
F87 F 0.16856(17) 0.8535(2) 0.71862(9) 0.0639 1.0000 Uani . . .
H8001 H 0.1333 0.1827 0.6689 0.0663 0.8870 Uiso R 6 1
H8011 H 0.1507 0.0527 0.7131 0.0672 0.8870 Uiso R 6 1
H8012 H 0.0852 0.0677 0.6847 0.0672 0.8870 Uiso R 6 1
H8021 H 0.0628 0.0998 0.7463 0.0850 0.8870 Uiso R 6 1
H8022 H 0.0498 0.1711 0.7178 0.0850 0.8870 Uiso R 6 1
H8031 H 0.1170 0.2154 0.7687 0.0861 0.8870 Uiso R 6 1
H8032 H 0.1714 0.1463 0.7661 0.0860 0.8870 Uiso R 6 1
H8041 H 0.2252 0.2573 0.7456 0.0811 0.8870 Uiso R 6 1
H8042 H 0.1598 0.2758 0.7188 0.0815 0.8870 Uiso R 6 1
H8051 H 0.2510 0.1478 0.7129 0.0739 0.8870 Uiso R 6 1
H8052 H 0.2419 0.2194 0.6845 0.0741 0.8870 Uiso R 6 1
H8101 H 0.1145 0.1579 0.6696 0.0470 0.1130 Uiso R 6 2
H8121 H 0.0751 0.1465 0.7326 0.0491 0.1130 Uiso R 6 2
H8131 H 0.1192 0.2587 0.7600 0.0490 0.1130 Uiso R 6 2
H8132 H 0.1974 0.2309 0.7550 0.0490 0.1130 Uiso R 6 2
H8141 H 0.1708 0.3272 0.7127 0.0500 0.1130 Uiso R 6 2
H8142 H 0.0999 0.2853 0.6975 0.0500 0.1130 Uiso R 6 2
H8151 H 0.2376 0.2290 0.6908 0.0460 0.1130 Uiso R 6 2
H8152 H 0.1852 0.2577 0.6577 0.0460 0.1130 Uiso R 6 2
H9001 H 0.0969 0.1774 0.6262 0.0460 0.1903 Uiso R 5 1
H9011 H 0.0470 0.0538 0.6351 0.0511 0.4755 Uiso R 5 1
H9012 H 0.0679 0.0283 0.5956 0.0510 0.4755 Uiso R 5 1
H9021 H -0.0274 0.1516 0.6078 0.0510 0.2472 Uiso R 5 1
H9022 H -0.0521 0.0698 0.5920 0.0511 0.2472 Uiso R 5 1
H9031 H -0.0467 0.1539 0.5426 0.0620 0.4755 Uiso R 5 1
H9032 H 0.0127 0.0898 0.5401 0.0620 0.4755 Uiso R 5 1
H9041 H 0.0387 0.2407 0.5702 0.0642 0.4755 Uiso R 5 1
H9042 H 0.0595 0.2137 0.5307 0.0640 0.4755 Uiso R 5 1
H9051 H 0.1606 0.2028 0.5744 0.0620 0.4755 Uiso R 5 1
H9052 H 0.1388 0.1199 0.5581 0.0622 0.4755 Uiso R 5 1
H9101 H 0.1389 0.0730 0.5780 0.0450 0.8097 Uiso R 5 2
H9111 H 0.0358 0.0982 0.6296 0.0529 0.5245 Uiso R 5 2
H9112 H 0.0630 0.0146 0.6188 0.0529 0.5245 Uiso R 5 2
H9121 H -0.0456 0.0437 0.5823 0.0581 0.7528 Uiso R 5 2
H9122 H 0.0170 0.0350 0.5561 0.0579 0.7528 Uiso R 5 2
H9131 H -0.0323 0.1805 0.5810 0.0460 0.5245 Uiso R 5 2
H9132 H -0.0479 0.1484 0.5405 0.0460 0.5245 Uiso R 5 2
H9141 H 0.0473 0.2361 0.5415 0.0361 0.5245 Uiso R 5 2
H9142 H 0.0746 0.1526 0.5317 0.0358 0.5245 Uiso R 5 2
H9151 H 0.0900 0.2151 0.6048 0.0357 0.5245 Uiso R 5 2
H9152 H 0.1531 0.2099 0.5794 0.0359 0.5245 Uiso R 5 2
H9161 H 0.2889 0.4444 0.7230 0.0391 1.0000 Uiso R . .
H9181 H 0.3524 0.7272 0.6596 0.0301 1.0000 Uiso R . .
H9201 H 0.1228 0.5700 0.5946 0.0371 1.0000 Uiso R . .
H91 H 0.1598 -0.0290 0.6517 0.0447 1.0000 Uiso R . .
H102 H 0.2538 0.0068 0.6964 0.0509 1.0000 Uiso R . .
H101 H 0.2733 -0.0719 0.6773 0.0511 1.0000 Uiso R . .
H111 H 0.3701 0.0279 0.6782 0.0500 1.0000 Uiso R . .
H121 H 0.3971 -0.0086 0.6182 0.0529 1.0000 Uiso R . .
H131 H 0.3032 -0.0145 0.5711 0.0551 1.0000 Uiso R . .
H142 H 0.2311 -0.0969 0.6105 0.0589 1.0000 Uiso R . .
H141 H 0.1862 -0.0322 0.5885 0.0587 1.0000 Uiso R . .
H263 H 0.4961 0.0785 0.6267 0.0800 1.0000 Uiso R . .
H261 H 0.4767 0.1069 0.6656 0.0798 1.0000 Uiso R . .
H262 H 0.5244 0.1582 0.6423 0.0799 1.0000 Uiso R . .
H271 H 0.4461 0.0691 0.5651 0.1041 1.0000 Uiso R . .
H272 H 0.4644 0.1464 0.5461 0.1041 1.0000 Uiso R . .
H273 H 0.3915 0.1062 0.5362 0.1042 1.0000 Uiso R . .
H283 H 0.2942 0.1945 0.5283 0.1099 1.0000 Uiso R . .
H281 H 0.3275 0.2766 0.5336 0.1100 1.0000 Uiso R . .
H282 H 0.2542 0.2588 0.5483 0.1099 1.0000 Uiso R . .
H291 H 0.2304 0.3029 0.6101 0.0949 1.0000 Uiso R . .
H293 H 0.2731 0.3212 0.6478 0.0950 1.0000 Uiso R . .
H292 H 0.2943 0.3593 0.6115 0.0950 1.0000 Uiso R . .
H302 H 0.3991 0.1934 0.6971 0.0749 1.0000 Uiso R . .
H301 H 0.3524 0.2674 0.6900 0.0750 1.0000 Uiso R . .
H303 H 0.4332 0.2706 0.6843 0.0749 1.0000 Uiso R . .
H361 H 0.3586 0.5804 0.6437 0.0320 1.0000 Uiso R . .
H381 H 0.1589 0.5990 0.6703 0.0318 1.0000 Uiso R . .
H471 H 0.3178 0.5974 0.5610 0.0293 1.0000 Uiso R . .
H491 H 0.1947 0.4242 0.5203 0.0388 1.0000 Uiso R . .
H631 H 0.4433 0.8645 0.5883 0.0348 1.0000 Uiso R . .
H651 H 0.2750 0.7353 0.5540 0.0289 1.0000 Uiso R . .
H751 H 0.1970 0.7370 0.6771 0.0298 1.0000 Uiso R . .
H771 H 0.0299 0.8638 0.6390 0.0360 1.0000 Uiso R . .
H791 H 0.1269 0.7239 0.5701 0.0290 1.0000 Uiso R . .
H11 H 0.2498 0.0845 0.5786 0.1553 1.0000 Uiso R . .
H8111 H 0.2154 0.1046 0.7212 0.0520 0.1130 Uiso R 6 2
H8112 H 0.1470 0.0574 0.7065 0.0520 0.1130 Uiso R 6 2
H8122 H 0.1330 0.1207 0.7639 0.0490 0.1130 Uiso R 6 2

loop_
_atom_site_aniso_label
_atom_site_aniso_U_11
_atom_site_aniso_U_22
_atom_site_aniso_U_33
_atom_site_aniso_U_23
_atom_site_aniso_U_13
_atom_site_aniso_U_12
C800 0.067(3) 0.052(3) 0.051(3) 0.000(2) 0.026(3) 0.011(3)
C801 0.047(3) 0.081(4) 0.038(3) 0.011(3) 0.012(3) 0.009(3)
C802 0.074(4) 0.100(5) 0.051(3) 0.004(3) 0.017(3) 0.012(4)
C803 0.078(4) 0.107(5) 0.034(3) 0.000(3) 0.010(3) 0.017(4)
C804 0.079(4) 0.088(4) 0.039(3) -0.010(3) 0.002(3) 0.019(3)
C805 0.071(4) 0.075(4) 0.048(3) -0.005(3) 0.015(3) 0.002(3)
C810 0.044(6) 0.030(6) 0.040(6) 0.005(5) 0.007(6) 0.001(6)
C811 0.052(8) 0.032(8) 0.042(8) 0.006(7) 0.004(8) -0.004(8)
C812 0.048(9) 0.025(8) 0.038(8) 0.007(8) 0.002(8) -0.006(8)
C813 0.048(9) 0.024(8) 0.036(9) 0.007(8) 0.003(8) -0.006(8)
C814 0.050(9) 0.029(8) 0.039(8) 0.006(8) 0.005(8) -0.001(8)
C815 0.044(8) 0.026(7) 0.037(8) 0.009(7) 0.006(7) 0.002(7)
C900 0.031(4) 0.039(5) 0.037(5) 0.003(4) 0.003(4) 0.003(4)
C901 0.034(5) 0.045(5) 0.041(5) 0.007(5) 0.001(5) 0.001(4)
C902 0.036(6) 0.042(6) 0.038(5) -0.001(5) -0.002(5) 0.003(5)
C903 0.052(5) 0.053(6) 0.042(5) 0.002(5) -0.009(5) 0.000(5)
C904 0.058(6) 0.053(5) 0.048(5) 0.007(5) -0.006(5) -0.003(5)
C905 0.053(5) 0.054(5) 0.049(5) 0.008(5) -0.001(4) -0.003(5)
C910 0.032(3) 0.043(3) 0.041(3) 0.005(2) -0.001(2) 0.001(2)
C911 0.032(4) 0.048(5) 0.052(5) 0.009(5) -0.007(4) -0.005(4)
C912 0.037(3) 0.049(4) 0.059(4) 0.002(3) -0.013(3) -0.003(3)
C913 0.027(4) 0.037(4) 0.042(4) -0.011(4) -0.009(4) 0.009(3)
C914 0.030(4) 0.019(4) 0.036(4) -0.003(3) -0.010(3) 0.010(3)
C915 0.026(4) 0.025(3) 0.033(4) -0.001(3) -0.008(3) 0.000(3)
C916 0.039(3) 0.030(2) 0.029(2) 0.005(2) 0.001(2) -0.005(2)
C917 0.031(2) 0.029(2) 0.039(3) -0.004(2) 0.002(2) -0.005(2)
C918 0.026(2) 0.023(2) 0.026(2) -0.0009(18) 0.0012(18) 0.0000(18)
C919 0.041(3) 0.065(4) 0.037(3) 0.012(3) 0.008(2) -0.017(3)
C920 0.028(2) 0.028(2) 0.035(3) -0.004(2) 0.008(2) -0.0037(19)
C921 0.020(2) 0.018(2) 0.027(2) -0.0002(16) 0.0027(17) 0.0038(16)
C922 0.038(3) 0.041(3) 0.032(3) 0.000(2) -0.002(2) 0.007(2)
C70 0.044(2) 0.048(2) 0.044(2) 0.0033(18) -0.0148(18) -0.0119(17)
F530 0.064(5) 0.068(5) 0.036(3) 0.012(4) -0.012(3) -0.028(4)
F531 0.034(4) 0.034(3) 0.059(4) 0.004(3) -0.024(3) -0.008(3)
F532 0.056(4) 0.064(5) 0.070(5) -0.011(4) -0.034(4) 0.007(4)
F533 0.070(3) 0.055(4) 0.043(3) -0.012(3) -0.019(3) 0.011(3)
F534 0.052(4) 0.086(4) 0.063(3) 0.011(3) -0.016(3) -0.043(3)
F535 0.056(3) 0.057(3) 0.062(4) 0.012(3) -0.031(3) -0.004(3)
F520 0.049(3) 0.081(4) 0.077(4) -0.002(3) 0.011(3) 0.027(3)
F521 0.062(4) 0.066(3) 0.082(4) -0.018(3) 0.048(3) -0.013(3)
F522 0.048(3) 0.088(4) 0.044(3) -0.035(3) 0.003(2) 0.005(3)
F523 0.039(4) 0.080(5) 0.068(5) -0.030(4) 0.009(3) 0.011(4)
F524 0.055(5) 0.077(5) 0.059(5) -0.003(4) 0.027(4) 0.001(4)
F525 0.064(5) 0.052(4) 0.074(5) -0.025(4) 0.027(4) 0.002(4)
F510 0.049(4) 0.044(5) 0.105(6) -0.014(5) 0.028(4) -0.027(4)
F511 0.061(5) 0.064(5) 0.117(6) -0.027(4) 0.000(5) -0.040(4)
F512 0.071(5) 0.083(5) 0.089(5) -0.041(5) 0.025(4) -0.057(5)
F513 0.065(4) 0.065(4) 0.074(4) -0.012(3) 0.033(3) -0.043(3)
F514 0.075(4) 0.050(3) 0.150(5) -0.045(4) 0.021(4) -0.042(3)
F515 0.055(3) 0.091(4) 0.102(4) -0.037(4) 0.008(3) -0.042(3)
F500 0.099(4) 0.039(3) 0.036(3) 0.013(2) 0.027(3) -0.004(3)
F501 0.089(4) 0.112(4) 0.045(3) 0.038(3) -0.028(3) -0.058(4)
F502 0.106(4) 0.086(4) 0.045(3) 0.018(3) 0.034(3) 0.039(4)
F503 0.100(5) 0.075(5) 0.035(4) 0.020(4) -0.002(4) 0.029(4)
F504 0.096(5) 0.060(4) 0.023(3) 0.006(3) 0.015(4) -0.001(4)
F505 0.086(5) 0.104(5) 0.049(4) 0.024(4) 0.001(4) -0.052(4)
Ru1 0.0262(2) 0.0255(2) 0.0476(2) -0.00129(18) 0.00548(16) -0.00102(16)
P2 0.0266(6) 0.0347(7) 0.0337(6) 0.0061(5) 0.0029(5) 0.0024(5)
C9 0.036(3) 0.034(3) 0.041(3) 0.002(2) 0.002(2) -0.008(2)
C10 0.041(3) 0.036(3) 0.053(3) 0.006(2) 0.003(3) 0.004(2)
C11 0.031(3) 0.038(3) 0.054(3) 0.004(3) -0.003(2) 0.002(2)
C12 0.041(3) 0.025(3) 0.066(4) -0.004(2) 0.007(3) 0.006(2)
C13 0.056(3) 0.035(3) 0.051(3) -0.014(3) 0.016(3) -0.004(3)
C14 0.053(3) 0.042(3) 0.054(3) -0.015(3) 0.006(3) -0.016(3)
C21 0.034(3) 0.031(3) 0.044(3) -0.002(2) -0.001(2) -0.009(2)
C22 0.043(3) 0.025(2) 0.045(3) 0.003(2) -0.006(2) -0.009(2)
C23 0.056(3) 0.039(3) 0.042(3) 0.002(2) -0.008(3) -0.014(3)
C24 0.042(3) 0.046(3) 0.043(3) -0.001(3) 0.008(2) -0.014(3)
C25 0.025(2) 0.039(3) 0.044(3) 0.001(2) 0.003(2) -0.012(2)
C26 0.028(3) 0.059(4) 0.072(4) -0.004(3) -0.002(3) 0.002(3)
C27 0.075(5) 0.088(5) 0.051(4) -0.013(4) 0.025(3) -0.011(4)
C28 0.099(6) 0.073(5) 0.044(4) 0.009(3) -0.025(4) -0.014(4)
C29 0.058(4) 0.032(3) 0.093(5) -0.007(3) -0.020(4) 0.000(3)
C30 0.054(4) 0.053(4) 0.043(3) -0.005(3) -0.005(3) -0.007(3)
F31 0.062(2) 0.085(3) 0.060(2) 0.039(2) 0.0132(18) 0.036(2)
C32 0.036(3) 0.034(3) 0.041(3) 0.006(2) 0.003(2) 0.008(2)
F33 0.0312(17) 0.053(2) 0.121(3) 0.008(2) -0.0040(19) 0.0044(16)
F34 0.059(2) 0.083(3) 0.056(2) -0.011(2) 0.0030(18) 0.035(2)
C35 0.031(2) 0.028(2) 0.029(2) 0.0001(19) 0.0017(19) 0.0011(19)
C36 0.026(2) 0.028(2) 0.026(2) -0.0016(18) 0.0070(18) 0.0014(18)
C37 0.025(2) 0.025(2) 0.020(2) -0.0045(16) 0.0010(17) 0.0003(17)
C38 0.022(2) 0.030(2) 0.029(2) 0.0038(19) 0.0046(18) -0.0024(18)
C39 0.031(2) 0.035(3) 0.031(2) 0.002(2) 0.004(2) -0.010(2)
F42 0.046(2) 0.193(5) 0.062(2) 0.042(3) -0.0068(19) -0.061(3)
F43 0.065(2) 0.085(3) 0.065(2) 0.039(2) 0.0146(19) -0.020(2)
F44 0.086(3) 0.093(3) 0.087(3) 0.007(3) 0.058(3) 0.001(3)
B45 0.021(2) 0.024(2) 0.023(2) -0.0004(19) 0.0031(19) 0.0022(19)
C46 0.022(2) 0.022(2) 0.024(2) 0.0012(16) 0.0008(17) -0.0001(16)
C47 0.023(2) 0.025(2) 0.025(2) 0.0024(17) 0.0023(17) -0.0011(17)
C48 0.028(2) 0.026(2) 0.025(2) -0.0006(18) 0.0023(18) 0.0024(18)
C49 0.042(3) 0.025(2) 0.032(2) -0.0065(19) 0.002(2) -0.002(2)
C52 0.059(3) 0.060(3) 0.098(3) -0.032(3) 0.021(2) -0.034(2)
C56 0.043(2) 0.059(3) 0.054(2) -0.0184(19) 0.0136(19) 0.004(2)
C62 0.022(2) 0.023(2) 0.028(2) 0.0026(18) -0.0019(18) 0.0005(17)
C63 0.026(2) 0.025(2) 0.036(3) 0.0022(19) 0.0045(19) -0.0043(18)
C64 0.028(2) 0.023(2) 0.026(2) 0.0048(18) 0.0028(18) 0.0014(18)
C65 0.021(2) 0.025(2) 0.025(2) -0.0018(18) -0.0007(17) 0.0021(17)
C66 0.074(3) 0.059(2) 0.030(2) 0.0135(19) 0.0066(19) -0.008(2)
C74 0.022(2) 0.023(2) 0.024(2) -0.0001(17) 0.0041(17) -0.0015(17)
C75 0.023(2) 0.029(2) 0.025(2) 0.0013(18) 0.0010(17) -0.0004(18)
C76 0.026(2) 0.029(2) 0.026(2) -0.0076(18) 0.0053(18) -0.0022(18)
C77 0.024(2) 0.029(2) 0.036(3) -0.003(2) 0.0012(19) 0.0057(19)
C78 0.024(2) 0.028(2) 0.029(2) 0.0025(19) -0.0007(18) 0.0011(18)
C79 0.026(2) 0.025(2) 0.024(2) -0.0031(17) 0.0035(17) -0.0002(17)
F81 0.093(3) 0.069(3) 0.056(2) -0.0202(19) -0.044(2) 0.031(2)
F82 0.0412(19) 0.112(3) 0.059(2) 0.017(2) -0.0009(17) 0.037(2)
F83 0.073(3) 0.088(3) 0.071(3) 0.052(2) -0.023(2) -0.022(2)
C84 0.034(3) 0.043(3) 0.031(3) -0.006(2) 0.004(2) 0.007(2)
F85 0.092(3) 0.102(3) 0.046(2) -0.033(2) -0.0070(19) 0.066(3)
F86 0.151(4) 0.078(3) 0.039(2) -0.0162(19) 0.044(2) -0.042(3)
F87 0.0427(19) 0.100(3) 0.0477(19) -0.041(2) -0.0064(15) 0.0031(19)

loop_
_atom_type_symbol
_atom_type_scat_dispersion_real
_atom_type_scat_dispersion_imag
_atom_type_scat_Cromer_Mann_a1
_atom_type_scat_Cromer_Mann_b1
_atom_type_scat_Cromer_Mann_a2
_atom_type_scat_Cromer_Mann_b2
_atom_type_scat_Cromer_Mann_a3
_atom_type_scat_Cromer_Mann_b3
_atom_type_scat_Cromer_Mann_a4
_atom_type_scat_Cromer_Mann_b4
_atom_type_scat_Cromer_Mann_c
_atom_type_scat_source
C 0.0033 0.0016 2.3100 20.8439 1.0200 10.2075 1.5886 0.5687 0.8650 51.6512 0.2156 'International Tables Vol C 4.2.6.8 and 6.1.1.4'
H 0.0000 0.0000 0.4930 10.5109 0.3229 26.1257 0.1402 3.1424 0.0408 57.7998 0.0030 'International Tables Vol C 4.2.6.8 and 6.1.1.4'
Ru -1.2594 0.8363 19.2674 0.8085 12.9182 8.4347 4.8634 24.7997 1.5676 94.2928 5.3787 'International Tables Vol C 4.2.6.8 and 6.1.1.4'
B 0.0013 0.0007 2.0545 23.2185 1.3326 1.0210 1.0979 60.3498 0.7068 0.1403 -0.1932 'International Tables Vol C 4.2.6.8 and 6.1.1.4'
P 0.1023 0.0942 6.4345 1.9067 4.1791 27.1570 1.7800 0.5260 1.4908 68.1645 1.1149 'International Tables Vol C 4.2.6.8 and 6.1.1.4'
F 0.0171 0.0103 3.5392 10.2825 2.6412 4.2944 1.5170 0.2615 1.0243 26.1476 0.2776 'International Tables Vol C 4.2.6.8 and 6.1.1.4'

loop_
_geom_angle_atom_site_label_1
_geom_angle_atom_site_label_2
_geom_angle_atom_site_label_3
_geom_angle
_geom_angle_publ_flag
C801 C800 C805 112.89(7) yes
C801 C800 P2 116.58(7) yes
C805 C800 P2 116.47(7) yes
C801 C800 H8001 102.6 no
C805 C800 H8001 102.5 no
P2 C800 H8001 103.0 no
C800 C801 C802 114.28(7) yes
C800 C801 H8011 108.3 no
C802 C801 H8011 107.8 no
C800 C801 H8012 109.6 no
C802 C801 H8012 108.2 no
H8011 C801 H8012 108.5 no
C801 C802 C803 107.81(7) yes
C801 C802 H8021 110.6 no
C803 C802 H8021 109.6 no
C801 C802 H8022 108.8 no
C803 C802 H8022 109.4 no
H8021 C802 H8022 110.5 no
C802 C803 C804 115.94(7) yes
C802 C803 H8031 107.5 no
C804 C803 H8031 107.8 no
C802 C803 H8032 106.9 no
C804 C803 H8032 108.3 no
H8031 C803 H8032 110.3 no
C803 C804 C805 107.75(7) yes
C803 C804 H8041 110.7 no
C805 C804 H8041 109.3 no
C803 C804 H8042 110.1 no
C805 C804 H8042 110.8 no
H8041 C804 H8042 108.1 no
C804 C805 C800 114.24(7) yes
C804 C805 H8051 109.7 no
C800 C805 H8051 106.7 no
C804 C805 H8052 107.9 no
C800 C805 H8052 107.3 no
H8051 C805 H8052 111.0 no
C811 C810 C815 112.85(7) yes
C811 C810 P2 116.53(7) yes
C815 C810 P2 116.53(7) yes
C811 C810 H8101 103.3 no
C815 C810 H8101 101.6 no
P2 C810 H8101 103.2 no
C810 C811 C812 114.24(7) yes
C810 C811 H8111 107.7 no
C812 C811 H8111 108.0 no
C810 C811 H8112 108.6 no
C812 C811 H8112 108.6 no
H8111 C811 H8112 109.6 no
C811 C812 C813 107.81(7) yes
C811 C812 H8121 109.5 no
C813 C812 H8121 108.5 no
C811 C812 H8122 110.5 no
C813 C812 H8122 110.9 no
H8121 C812 H8122 109.5 no
C812 C813 C814 115.96(7) yes
C812 C813 H8131 108.4 no
C814 C813 H8131 108.0 no
C812 C813 H8132 106.3 no
C814 C813 H8132 108.5 no
H8131 C813 H8132 109.6 no
C813 C814 C815 107.78(7) yes
C813 C814 H8141 108.8 no
C815 C814 H8141 110.1 no
C813 C814 H8142 110.6 no
C815 C814 H8142 109.8 no
H8141 C814 H8142 109.7 no
C814 C815 C810 114.22(7) yes
C814 C815 H8151 108.6 no
C810 C815 H8151 106.1 no
C814 C815 H8152 108.5 no
C810 C815 H8152 109.9 no
H8151 C815 H8152 109.4 no
C901 C900 C905 109.55(7) yes
C901 C900 P2 112.54(7) yes
C905 C900 P2 112.53(7) yes
C901 C900 H9001 107.2 no
C905 C900 H9001 106.9 no
P2 C900 H9001 107.8 no
C900 C901 C902 109.05(7) yes
C900 C901 H9011 109.4 no
C902 C901 H9011 109.3 no
C900 C901 H9012 109.5 no
C902 C901 H9012 110.0 no
H9011 C901 H9012 109.4 no
C901 C902 C903 108.68(7) yes
C901 C902 H9021 109.3 no
C903 C902 H9021 110.8 no
C901 C902 H9022 109.5 no
C903 C902 H9022 109.2 no
H9021 C902 H9022 109.4 no
C902 C903 C904 109.45(7) yes
C902 C903 H9031 109.1 no
C904 C903 H9031 108.9 no
C902 C903 H9032 109.9 no
C904 C903 H9032 109.7 no
H9031 C903 H9032 109.7 no
C903 C904 C905 108.74(7) yes
C903 C904 H9041 110.9 no
C905 C904 H9041 109.7 no
C903 C904 H9042 109.1 no
C905 C904 H9042 108.7 no
H9041 C904 H9042 109.7 no
C900 C905 C904 109.10(7) yes
C900 C905 H9051 109.7 no
C904 C905 H9051 110.0 no
C900 C905 H9052 109.2 no
C904 C905 H9052 109.2 no
H9051 C905 H9052 109.5 no
C911 C910 C915 109.53(7) yes
C911 C910 P2 112.68(7) yes
C915 C910 P2 112.62(7) yes
C911 C910 H9101 107.1 no
C915 C910 H9101 107.7 no
P2 C910 H9101 107.0 no
C910 C911 C912 109.02(7) yes
C910 C911 H9111 109.2 no
C912 C911 H9111 109.6 no
C910 C911 H9112 109.7 no
C912 C911 H9112 109.3 no
H9111 C911 H9112 110.1 no
C911 C912 C913 108.73(7) yes
C911 C912 H9121 109.8 no
C913 C912 H9121 109.7 no
C911 C912 H9122 109.7 no
C913 C912 H9122 109.5 no
H9121 C912 H9122 109.5 no
C912 C913 C914 109.47(7) yes
C912 C913 H9131 110.0 no
C914 C913 H9131 109.9 no
C912 C913 H9132 108.7 no
C914 C913 H9132 109.3 no
H9131 C913 H9132 109.4 no
C913 C914 C915 108.68(7) yes
C913 C914 H9141 109.0 no
C915 C914 H9141 109.7 no
C913 C914 H9142 110.2 no
C915 C914 H9142 110.1 no
H9141 C914 H9142 109.1 no
C914 C915 C910 108.98(7) yes
C914 C915 H9151 110.0 no
C910 C915 H9151 108.7 no
C914 C915 H9152 109.9 no
C910 C915 H9152 110.0 no
H9151 C915 H9152 109.2 no
C35 C916 C39 117.6(4) yes
C35 C916 H9161 121.5 no
C39 C916 H9161 120.8 no
C920 C917 C49 121.0(4) yes
C920 C917 C52 119.9(4) yes
C49 C917 C52 119.1(4) yes
C921 C918 C62 121.9(4) yes
C921 C918 H9181 119.4 no
C62 C918 H9181 118.7 no
C39 C919 F42 113.2(4) yes
C39 C919 F43 114.5(5) yes
F42 C919 F43 108.7(5) yes
C39 C919 F44 111.2(5) yes
F42 C919 F44 105.2(6) yes
F43 C919 F44 103.3(5) yes
C917 C920 C46 121.7(4) yes
C917 C920 H9201 119.0 no
C46 C920 H9201 119.2 no
C918 C921 B45 123.8(4) yes
C918 C921 C65 115.7(4) yes
B45 C921 C65 120.3(4) yes
C78 C922 F81 113.4(4) yes
C78 C922 F82 113.1(4) yes
F81 C922 F82 104.8(4) yes
C78 C922 F83 112.0(4) yes
F81 C922 F83 106.7(5) yes
F82 C922 F83 106.4(5) yes
F530 C70 F531 105.89(6) yes
F530 C70 F532 105.92(6) yes
F531 C70 F532 105.89(6) yes
F530 C70 C62 117.0(5) yes
F531 C70 C62 110.7(4) yes
F532 C70 C62 110.8(4) yes
F533 C70 F534 105.91(6) yes
F533 C70 F535 105.86(6) yes
F534 C70 F535 105.94(6) yes
F533 C70 C62 111.2(4) yes
F534 C70 C62 115.0(4) yes
F535 C70 C62 112.3(4) yes
P2 Ru1 C11 79.82(14) yes
P2 Ru1 C12 99.60(16) yes
C11 Ru1 C12 37.4(2) yes
P2 Ru1 C13 81.49(15) yes
C11 Ru1 C13 64.0(2) yes
C12 Ru1 C13 37.5(2) yes
P2 Ru1 C21 119.42(14) yes
C11 Ru1 C21 103.91(19) yes
C12 Ru1 C21 119.7(2) yes
C13 Ru1 C21 154.9(2) yes
P2 Ru1 C22 105.66(14) yes
C11 Ru1 C22 138.3(2) yes
C12 Ru1 C22 152.7(2) yes
C13 Ru1 C22 156.9(2) yes
C21 Ru1 C22 36.84(18) yes
P2 Ru1 C23 121.84(16) yes
C11 Ru1 C23 157.6(2) yes
C12 Ru1 C23 131.8(2) yes
C13 Ru1 C23 120.9(2) yes
C21 Ru1 C23 62.03(19) yes
P2 Ru1 C24 158.67(16) yes
C11 Ru1 C24 121.2(2) yes
C12 Ru1 C24 96.4(2) yes
C13 Ru1 C24 103.4(2) yes
C21 Ru1 C24 62.6(2) yes
P2 Ru1 C25 155.08(14) yes
C11 Ru1 C25 95.77(19) yes
C12 Ru1 C25 90.9(2) yes
C13 Ru1 C25 118.8(2) yes
C21 Ru1 C25 37.51(19) yes
P2 Ru1 H11 69.7 no
C11 Ru1 H11 110.9 no
C12 Ru1 H11 88.7 no
C13 Ru1 H11 51.5 no
C21 Ru1 H11 145.1 no
C22 Ru1 C23 36.7(2) yes
C22 Ru1 C24 62.3(2) yes
C23 Ru1 C24 38.0(2) yes
C22 Ru1 C25 61.80(19) yes
C23 Ru1 C25 62.3(2) yes
C24 Ru1 C25 37.18(19) yes
C22 Ru1 H11 109.6 no
C23 Ru1 H11 84.2 no
C24 Ru1 H11 96.8 no
C25 Ru1 H11 133.5 no
C900 P2 C800 87.5(2) yes
C900 P2 Ru1 126.19(17) yes
C800 P2 Ru1 122.59(10) yes
C900 P2 C9 116.2(2) yes
C800 P2 C9 108.1(2) yes
Ru1 P2 C9 96.79(17) yes
C910 P2 C800 109.14(16) yes
C910 P2 Ru1 115.60(12) yes
C800 P2 Ru1 122.59(10) yes
C910 P2 C9 101.15(19) yes
C800 P2 C9 108.1(2) yes
Ru1 P2 C9 96.79(17) yes
C900 P2 C810 84.1(4) yes
C900 P2 Ru1 126.19(17) yes
C810 P2 Ru1 121.4(4) yes
C900 P2 C9 116.2(2) yes
C810 P2 C9 113.7(4) yes
Ru1 P2 C9 96.79(17) yes
C910 P2 C810 106.3(4) yes
C910 P2 Ru1 115.60(12) yes
C810 P2 Ru1 121.4(4) yes
C910 P2 C9 101.15(19) yes
C810 P2 C9 113.7(4) yes
Ru1 P2 C9 96.79(17) yes
P2 C9 C10 104.9(3) yes
P2 C9 C14 106.5(4) yes
C10 C9 C14 109.3(5) yes
P2 C9 H91 112.0 no
C10 C9 H91 111.8 no
C14 C9 H91 112.0 no
C9 C10 C11 109.0(4) yes
C9 C10 H102 110.6 no
C11 C10 H102 109.9 no
C9 C10 H101 109.2 no
C11 C10 H101 109.0 no
H102 C10 H101 109.1 no
Ru1 C11 C10 115.0(3) yes
Ru1 C11 C12 64.9(3) yes
C10 C11 C12 118.6(5) yes
Ru1 C11 H111 115.6 no
C10 C11 H111 116.1 no
C12 C11 H111 116.6 no
C11 C12 Ru1 77.6(3) yes
C11 C12 C13 116.7(5) yes
Ru1 C12 C13 77.9(3) yes
C11 C12 H121 121.8 no
Ru1 C12 H121 119.8 no
C13 C12 H121 121.2 no
Ru1 C13 C12 64.6(3) yes
Ru1 C13 C14 113.7(4) yes
C12 C13 C14 117.9(5) yes
Ru1 C13 H131 116.6 no
C12 C13 H131 117.5 no
C14 C13 H131 116.3 no
C9 C14 C13 110.3(4) yes
C9 C14 H142 109.5 no
C13 C14 H142 108.8 no
C9 C14 H141 109.5 no
C13 C14 H141 109.3 no
H142 C14 H141 109.3 no
Ru1 C21 C22 72.1(3) yes
Ru1 C21 C25 70.1(3) yes
C22 C21 C25 107.0(5) yes
Ru1 C21 C30 129.7(4) yes
C22 C21 C30 128.4(5) yes
C25 C21 C30 124.0(5) yes
Ru1 C22 C21 71.1(3) yes
Ru1 C22 C23 70.1(3) yes
C21 C22 C23 108.5(5) yes
Ru1 C22 C29 132.0(4) yes
C21 C22 C29 125.7(5) yes
C23 C22 C29 125.1(5) yes
Ru1 C23 C22 73.2(3) yes
Ru1 C23 C24 70.6(3) yes
C22 C23 C24 108.3(5) yes
Ru1 C23 C28 130.2(4) yes
C22 C23 C28 125.7(6) yes
C24 C23 C28 125.2(6) yes
Ru1 C24 C23 71.5(3) yes
Ru1 C24 C25 71.8(3) yes
C23 C24 C25 107.2(5) yes
Ru1 C24 C27 124.8(4) yes
C23 C24 C27 125.8(6) yes
C25 C24 C27 126.9(6) yes
Ru1 C25 C21 72.4(3) yes
Ru1 C25 C24 71.0(3) yes
C21 C25 C24 108.9(5) yes
Ru1 C25 C26 127.0(4) yes
C21 C25 C26 124.4(5) yes
C24 C25 C26 126.5(5) yes
C25 C26 H263 110.1 no
C25 C26 H261 109.5 no
H263 C26 H261 109.0 no
C25 C26 H262 110.0 no
H263 C26 H262 109.3 no
H261 C26 H262 108.9 no
C24 C27 H271 109.6 no
C24 C27 H272 110.6 no
H271 C27 H272 108.7 no
C24 C27 H273 109.8 no
H271 C27 H273 108.6 no
H272 C27 H273 109.4 no
C23 C28 H283 110.2 no
C23 C28 H281 110.1 no
H283 C28 H281 109.0 no
C23 C28 H282 109.5 no
H283 C28 H282 109.0 no
H281 C28 H282 109.0 no
C22 C29 H291 109.9 no
C22 C29 H293 109.8 no
H291 C29 H293 110.0 no
C22 C29 H292 109.5 no
H291 C29 H292 108.9 no
H293 C29 H292 108.8 no
C21 C30 H302 109.6 no
C21 C30 H301 109.9 no
H302 C30 H301 109.3 no
C21 C30 H303 109.5 no
H302 C30 H303 109.3 no
H301 C30 H303 109.2 no
F31 C32 F33 107.0(4) yes
F31 C32 F34 106.3(4) yes
F33 C32 F34 104.5(4) yes
F31 C32 C35 114.0(4) yes
F33 C32 C35 112.2(4) yes
F34 C32 C35 112.2(4) yes
C32 C35 C916 120.2(4) yes
C32 C35 C36 118.5(4) yes
C916 C35 C36 121.3(4) yes
C35 C36 C37 122.4(4) yes
C35 C36 H361 118.8 no
C37 C36 H361 118.8 no
C36 C37 C38 115.1(4) yes
C36 C37 B45 121.6(4) yes
C38 C37 B45 122.5(4) yes
C37 C38 C39 122.9(4) yes
C37 C38 H381 118.3 no
C39 C38 H381 118.8 no
C919 C39 C916 120.7(5) yes
C919 C39 C38 118.6(5) yes
C916 C39 C38 120.7(4) yes
C921 B45 C37 114.2(3) yes
C921 B45 C46 112.4(4) yes
C37 B45 C46 101.0(3) yes
C921 B45 C74 103.7(3) yes
C37 B45 C74 111.8(3) yes
C46 B45 C74 114.2(3) yes
B45 C46 C920 120.1(4) yes
B45 C46 C47 122.9(4) yes
C920 C46 C47 115.9(4) yes
C46 C47 C48 121.9(4) yes
C46 C47 H471 119.3 no
C48 C47 H471 118.8 no
C47 C48 C49 120.8(4) yes
C47 C48 C56 119.6(4) yes
C49 C48 C56 119.6(4) yes
C48 C49 C917 118.6(4) yes
C48 C49 H491 120.5 no
C917 C49 H491 120.9 no
C917 C52 F511 103.0(5) yes
C917 C52 F510 118.0(5) yes
F511 C52 F510 102.61(6) yes
C917 C52 F512 124.8(5) yes
F511 C52 F512 102.64(6) yes
F510 C52 F512 102.71(6) yes
C917 C52 F515 111.3(4) yes
C917 C52 F513 118.0(4) yes
F515 C52 F513 102.65(6) yes
C917 C52 F514 117.4(4) yes
F515 C52 F514 102.64(6) yes
F513 C52 F514 102.82(6) yes
C48 C56 F522 112.6(4) yes
C48 C56 F520 111.6(4) yes
F522 C56 F520 105.78(6) yes
C48 C56 F521 114.6(4) yes
F522 C56 F521 105.79(6) yes
F520 C56 F521 105.78(6) yes
C48 C56 F524 109.5(5) yes
C48 C56 F525 114.3(5) yes
F524 C56 F525 105.78(6) yes
C48 C56 F523 115.0(4) yes
F524 C56 F523 105.76(6) yes
F525 C56 F523 105.78(6) yes
C70 C62 C918 118.3(4) yes
C70 C62 C63 120.5(4) yes
C918 C62 C63 121.2(4) yes
C62 C63 C64 118.3(4) yes
C62 C63 H631 121.0 no
C64 C63 H631 120.7 no
C63 C64 C65 120.3(4) yes
C63 C64 C66 118.8(4) yes
C65 C64 C66 121.0(4) yes
C921 C65 C64 122.6(4) yes
C921 C65 H651 118.9 no
C64 C65 H651 118.5 no
C64 C66 F502 112.5(4) yes
C64 C66 F500 113.4(3) yes
F502 C66 F500 104.51(6) yes
C64 C66 F501 116.0(4) yes
F502 C66 F501 104.64(6) yes
F500 C66 F501 104.62(6) yes
C64 C66 F503 108.8(4) yes
C64 C66 F504 112.0(4) yes
F503 C66 F504 104.54(6) yes
C64 C66 F505 120.9(4) yes
F503 C66 F505 104.62(6) yes
F504 C66 F505 104.63(6) yes
B45 C74 C75 120.2(4) yes
B45 C74 C79 123.8(4) yes
C75 C74 C79 115.6(4) yes
C74 C75 C76 122.6(4) yes
C74 C75 H751 119.2 no
C76 C75 H751 118.1 no
C75 C76 C77 120.5(4) yes
C75 C76 C84 119.1(4) yes
C77 C76 C84 120.4(4) yes
C76 C77 C78 118.3(4) yes
C76 C77 H771 120.6 no
C78 C77 H771 121.1 no
C922 C78 C77 118.8(4) yes
C922 C78 C79 119.9(4) yes
C77 C78 C79 121.3(4) yes
C74 C79 C78 121.7(4) yes
C74 C79 H791 119.0 no
C78 C79 H791 119.4 no
C76 C84 F85 112.5(4) yes
C76 C84 F86 112.7(4) yes
F85 C84 F86 107.5(5) yes
C76 C84 F87 111.8(4) yes
F85 C84 F87 105.2(4) yes
F86 C84 F87 106.7(5) yes

loop_
_geom_bond_atom_site_label_1
_geom_bond_atom_site_label_2
_geom_bond_distance
_geom_bond_publ_flag
C800 C801 1.493(5) yes
C800 C805 1.430(5) yes
C800 P2 1.829(4) yes
C800 H8001 0.996 no
C801 C802 1.505(5) yes
C801 H8011 0.973 no
C801 H8012 0.965 no
C802 C803 1.513(6) yes
C802 H8021 0.981 no
C802 H8022 0.986 no
C803 C804 1.533(5) yes
C803 H8031 0.964 no
C803 H8032 0.969 no
C804 C805 1.508(5) yes
C804 H8041 0.965 no
C804 H8042 0.950 no
C805 H8051 0.977 no
C805 H8052 0.977 no
C810 C811 1.462(7) yes
C810 C815 1.461(7) yes
C810 P2 1.850(7) yes
C810 H8101 0.982 no
C811 C812 1.519(7) yes
C811 H8111 0.971 no
C811 H8112 0.971 no
C812 C813 1.534(7) yes
C812 H8121 0.969 no
C812 H8122 0.968 no
C813 C814 1.526(7) yes
C813 H8131 0.967 no
C813 H8132 0.970 no
C814 C815 1.506(7) yes
C814 H8141 0.972 no
C814 H8142 0.971 no
C815 H8151 0.967 no
C815 H8152 0.969 no
C900 C901 1.549(6) yes
C900 C905 1.541(6) yes
C900 P2 1.851(5) yes
C900 H9001 0.976 no
C901 C902 1.540(7) yes
C901 H9011 0.970 no
C901 H9012 0.967 no
C902 C903 1.508(7) yes
C902 H9021 0.970 no
C902 H9022 0.970 no
C903 C904 1.520(6) yes
C903 H9031 0.969 no
C903 H9032 0.971 no
C904 C905 1.564(7) yes
C904 H9041 0.974 no
C904 H9042 0.968 no
C905 H9051 0.971 no
C905 H9052 0.978 no
C910 C911 1.542(5) yes
C910 C915 1.521(5) yes
C910 P2 1.875(4) yes
C910 H9101 0.994 no
C911 C912 1.576(5) yes
C911 H9111 0.970 no
C911 H9112 0.974 no
C912 C913 1.537(6) yes
C912 H9121 0.974 no
C912 H9122 0.973 no
C913 C914 1.533(6) yes
C913 H9131 0.970 no
C913 H9132 0.970 no
C914 C915 1.556(6) yes
C914 H9141 0.976 no
C914 H9142 0.967 no
C915 H9151 0.960 no
C915 H9152 0.966 no
C916 C35 1.383(7) yes
C916 C39 1.392(7) yes
C916 H9161 0.935 no
C917 C920 1.390(6) yes
C917 C49 1.373(7) yes
C917 C52 1.436(5) yes
C918 C921 1.397(6) yes
C918 C62 1.394(6) yes
C918 H9181 0.932 no
C919 C39 1.493(7) yes
C919 F42 1.304(6) yes
C919 F43 1.316(7) yes
C919 F44 1.341(7) yes
C920 C46 1.400(6) yes
C920 H9201 0.934 no
C921 B45 1.638(6) yes
C921 C65 1.405(6) yes
C922 C78 1.501(6) yes
C922 F81 1.317(6) yes
C922 F82 1.326(6) yes
C922 F83 1.315(6) yes
C70 F530 1.319(5) yes
C70 F531 1.337(5) yes
C70 F532 1.327(5) yes
C70 C62 1.501(5) yes
C70 F533 1.332(5) yes
C70 F534 1.322(5) yes
C70 F535 1.333(5) yes
C70 C62 1.501(5) yes
F520 C56 1.329(5) yes
F521 C56 1.316(5) yes
F522 C56 1.329(5) yes
F523 C56 1.319(5) yes
F524 C56 1.329(5) yes
F525 C56 1.324(5) yes
F510 C52 1.346(5) yes
F511 C52 1.386(6) yes
F512 C52 1.318(5) yes
F513 C52 1.335(5) yes
F514 C52 1.330(5) yes
F515 C52 1.377(5) yes
F500 C66 1.328(5) yes
F501 C66 1.303(5) yes
F502 C66 1.329(5) yes
F503 C66 1.329(5) yes
F504 C66 1.327(5) yes
F505 C66 1.295(5) yes
Ru1 P2 2.3299(13) yes
Ru1 C11 2.261(5) yes
Ru1 C12 2.097(5) yes
Ru1 C13 2.270(5) yes
Ru1 C21 2.249(5) yes
Ru1 C22 2.262(5) yes
Ru1 C23 2.220(6) yes
Ru1 C24 2.209(5) yes
Ru1 C25 2.219(5) yes
Ru1 H11 1.863 no
P2 C9 1.838(5) yes
P2 C9 1.838(5) yes
P2 C9 1.838(5) yes
P2 C9 1.838(5) yes
C9 C10 1.523(7) yes
C9 C14 1.528(7) yes
C9 H91 0.976 no
C10 C11 1.523(7) yes
C10 H102 0.976 no
C10 H101 0.969 no
C11 C12 1.407(8) yes
C11 H111 0.974 no
C12 C13 1.414(8) yes
C12 H121 0.978 no
C13 C14 1.516(8) yes
C13 H131 0.973 no
C14 H142 0.973 no
C14 H141 0.968 no
C21 C22 1.425(7) yes
C21 C25 1.437(7) yes
C21 C30 1.494(7) yes
C22 C23 1.412(8) yes
C22 C29 1.511(8) yes
C23 C24 1.441(8) yes
C23 C28 1.510(8) yes
C24 C25 1.411(7) yes
C24 C27 1.501(8) yes
C25 C26 1.510(7) yes
C26 H263 0.963 no
C26 H261 0.962 no
C26 H262 0.960 no
C27 H271 0.958 no
C27 H272 0.957 no
C27 H273 0.958 no
C28 H283 0.956 no
C28 H281 0.959 no
C28 H282 0.959 no
C29 H291 0.956 no
C29 H293 0.959 no
C29 H292 0.955 no
C30 H302 0.960 no
C30 H301 0.957 no
C30 H303 0.962 no
F31 C32 1.316(6) yes
C32 F33 1.338(6) yes
C32 F34 1.335(6) yes
C32 C35 1.494(7) yes
C35 C36 1.384(6) yes
C36 C37 1.402(6) yes
C36 H361 0.934 no
C37 C38 1.402(6) yes
C37 B45 1.630(6) yes
C38 C39 1.382(6) yes
C38 H381 0.930 no
B45 C46 1.639(6) yes
B45 C74 1.639(6) yes
C46 C47 1.400(6) yes
C47 C48 1.388(6) yes
C47 H471 0.935 no
C48 C49 1.375(6) yes
C48 C56 1.492(5) yes
C49 H491 0.930 no
C62 C63 1.368(6) yes
C63 C64 1.401(6) yes
C63 H631 0.928 no
C64 C65 1.379(6) yes
C64 C66 1.482(5) yes
C65 H651 0.930 no
C74 C75 1.405(6) yes
C74 C79 1.404(6) yes
C75 C76 1.384(6) yes
C75 H751 0.935 no
C76 C77 1.385(6) yes
C76 C84 1.507(6) yes
C77 C78 1.381(6) yes
C77 H771 0.936 no
C78 C79 1.390(6) yes
C79 H791 0.936 no
C84 F85 1.318(6) yes
C84 F86 1.295(6) yes
C84 F87 1.328(6) yes

loop_
_geom_hbond_atom_site_label_D
_geom_hbond_atom_site_label_H
_geom_hbond_atom_site_label_A
_geom_hbond_angle_DHA
_geom_hbond_distance_DH
_geom_hbond_distance_HA
_geom_hbond_distance_DA
_geom_hbond_publ_flag
C815 H8152 C29 131 0.97 2.44 3.164(9) yes
C10 H102 C811 132 0.98 2.51 3.249(9) yes
